data_7022375
loop_
_publ_author_name
'McMorran, David A.'
'McAdam, C. John'
'van der Salm, Holly'
'Gordon, Keith C.'

_publ_section_title
;
 1,5-Diarylbiguanides and their nickel(II) complexes.
;
_journal_issue 8
_journal_name_full 'Dalton transactions (Cambridge, England : 2003)'
_journal_page_first 2948
_journal_page_last 2962
_journal_paper_doi 10.1039/c2dt32483k
_journal_volume 42
_journal_year 2013
_chemical_formula_moiety 'C14 H13 Br2 N5'
_chemical_formula_sum 'C14 H13 Br2 N5'
_chemical_formula_weight 411.11
_chemical_name_systematic
;
?
;
_space_group_IT_number 19
_symmetry_cell_setting orthorhombic
_symmetry_space_group_name_Hall 'P 2ac 2ab'
_symmetry_space_group_name_H-M 'P 21 21 21'
_atom_sites_solution_hydrogens geom
_atom_sites_solution_primary direct
_atom_sites_solution_secondary difmap
_audit_creation_method SHELXL-97
_cell_angle_alpha 90.000(5)
_cell_angle_beta 90.000(5)
_cell_angle_gamma 90.000(5)
_cell_formula_units_Z 4
_cell_length_a 6.351(5)
_cell_length_b 8.876(5)
_cell_length_c 26.832(5)
_cell_measurement_reflns_used 7592
_cell_measurement_temperature 89(2)
_cell_measurement_theta_max 24.94
_cell_measurement_theta_min 2.42
_cell_volume 1512.6(15)
_computing_cell_refinement 'ApexII and SAINT (Bruker, 2001)'
_computing_data_collection 'ApexII (Bruker, 2004)'
_computing_data_reduction SAINT
_computing_molecular_graphics 'WinGX (Farrugia, 1999)'
_computing_publication_material WinGX
_computing_structure_refinement 'SHELXL-97 (Sheldrick, 1997)'
_computing_structure_solution SAINT
_diffrn_ambient_temperature 89(2)
_diffrn_measured_fraction_theta_full 0.957
_diffrn_measured_fraction_theta_max 0.879
_diffrn_measurement_device_type 'Bruker Kappa ApexII area detector'
_diffrn_measurement_method 'phi and omega scans'
_diffrn_radiation_monochromator graphite
_diffrn_radiation_source 'fine-focus sealed tube'
_diffrn_radiation_type MoK\a
_diffrn_radiation_wavelength 0.71069
_diffrn_reflns_av_R_equivalents 0.0675
_diffrn_reflns_av_sigmaI/netI 0.0542
_diffrn_reflns_limit_h_max 7
_diffrn_reflns_limit_h_min -7
_diffrn_reflns_limit_k_max 10
_diffrn_reflns_limit_k_min -8
_diffrn_reflns_limit_l_max 33
_diffrn_reflns_limit_l_min -32
_diffrn_reflns_number 26016
_diffrn_reflns_theta_full 25.00
_diffrn_reflns_theta_max 26.51
_diffrn_reflns_theta_min 2.42
_exptl_absorpt_coefficient_mu 5.360
_exptl_absorpt_correction_T_max 1.000
_exptl_absorpt_correction_T_min 0.694
_exptl_absorpt_correction_type multi-scan
_exptl_absorpt_process_details 'SADABS (Bruker, 2001)'
_exptl_crystal_colour colourless
_exptl_crystal_density_diffrn 1.805
_exptl_crystal_density_method 'not measured'
_exptl_crystal_description plate
_exptl_crystal_F_000 808
_exptl_crystal_size_max 0.45
_exptl_crystal_size_mid 0.37
_exptl_crystal_size_min 0.05
_refine_diff_density_max 0.578
_refine_diff_density_min -0.495
_refine_diff_density_rms 0.100
_refine_ls_abs_structure_details 'Flack H D (1983), Acta Cryst. A39, 876-881'
_refine_ls_abs_structure_Flack 0.005(11)
_refine_ls_extinction_method none
_refine_ls_goodness_of_fit_ref 1.029
_refine_ls_hydrogen_treatment mixed
_refine_ls_matrix_type full
_refine_ls_number_parameters 205
_refine_ls_number_reflns 2639
_refine_ls_number_restraints 0
_refine_ls_restrained_S_all 1.029
_refine_ls_R_factor_all 0.0414
_refine_ls_R_factor_gt 0.0303
_refine_ls_shift/su_max 0.001
_refine_ls_shift/su_mean 0.000
_refine_ls_structure_factor_coef Fsqd
_refine_ls_weighting_details 'calc w=1/[\s^2^(Fo^2^)+(0.0319P)^2^+0.0000P] where P=(Fo^2^+2Fc^2^)/3'
_refine_ls_weighting_scheme calc
_refine_ls_wR_factor_gt 0.0610
_refine_ls_wR_factor_ref 0.0635
_reflns_number_gt 2288
_reflns_number_total 2639
_reflns_threshold_expression >2\s(I)
_cod_data_source_file c2dt32483k.txt
_cod_data_source_block dma51
_cod_depositor_comments
;
The following automatic conversions were performed:

'_symmetry_cell_setting' value 'Orthorhombic' changed to
'orthorhombic' according to
/home/saulius/struct/CIF-dictionaries/cif_core.dic dictionary named
'cif_core.dic' version 2.4.2 from 2011-04-26.

Automatic conversion script
Id: cif_fix_values 1891 2012-01-12 08:04:46Z andrius 
;
_cod_original_sg_symbol_H-M P2(1)2(1)2(1)
_cod_database_code 7022375

loop_
_symmetry_equiv_pos_as_xyz
'x, y, z'
'-x+1/2, -y, z+1/2'
'x+1/2, -y+1/2, -z'
'-x, y+1/2, -z+1/2'

loop_
_atom_site_label
_atom_site_type_symbol
_atom_site_fract_x
_atom_site_fract_y
_atom_site_fract_z
_atom_site_U_iso_or_equiv
_atom_site_adp_type
_atom_site_occupancy
_atom_site_symmetry_multiplicity
_atom_site_calc_flag
_atom_site_refinement_flags
N1 N 0.5891(6) -0.1320(4) 0.27024(13) 0.0168(8) Uani 1 1 d .
H1A H 0.663(6) -0.114(5) 0.2970(16) 0.025 Uiso 1 1 d .
H1B H 0.510(7) -0.201(5) 0.2703(15) 0.025 Uiso 1 1 d .
C1 C 0.5757(6) -0.0221(4) 0.23677(13) 0.0122(9) Uani 1 1 d .
N2 N 0.6965(5) 0.0991(3) 0.23432(10) 0.0116(7) Uani 1 1 d .
C2 C 0.8458(5) 0.1275(4) 0.27039(14) 0.0135(9) Uani 1 1 d .
N3 N 0.9394(5) 0.2674(4) 0.26198(13) 0.0155(9) Uani 1 1 d .
H3A H 0.938(7) 0.291(5) 0.2316(15) 0.023 Uiso 1 1 d .
H3B H 1.048(7) 0.288(5) 0.2765(14) 0.023 Uiso 1 1 d .
N4 N 0.4220(5) -0.0398(4) 0.20134(12) 0.0151(9) Uani 1 1 d .
H4B H 0.321(7) -0.082(5) 0.2088(15) 0.023 Uiso 1 1 d .
C3 C 0.3776(6) 0.0632(4) 0.16180(13) 0.0118(9) Uani 1 1 d .
C4 C 0.1692(6) 0.1041(5) 0.15352(14) 0.0181(10) Uani 1 1 d .
H4 H 0.0632 0.0658 0.1738 0.022 Uiso 1 1 calc R
C5 C 0.1196(6) 0.2016(5) 0.11511(13) 0.0180(9) Uani 1 1 d .
H5 H -0.0194 0.2301 0.1096 0.022 Uiso 1 1 calc R
C6 C 0.2785(7) 0.2564(4) 0.08488(13) 0.0186(10) Uani 1 1 d .
C7 C 0.4862(7) 0.2155(4) 0.09266(12) 0.0174(9) Uani 1 1 d .
H7 H 0.5924 0.2538 0.0725 0.021 Uiso 1 1 calc R
C8 C 0.5335(6) 0.1167(5) 0.13091(12) 0.0146(9) Uani 1 1 d .
H8 H 0.6720 0.0861 0.1358 0.018 Uiso 1 1 calc R
Br1 Br 0.20916(7) 0.39557(5) 0.033485(16) 0.02729(14) Uani 1 1 d .
N5 N 0.8880(5) 0.0449(4) 0.30903(11) 0.0147(8) Uani 1 1 d .
C9 C 1.0325(6) 0.1051(4) 0.34428(12) 0.0132(9) Uani 1 1 d .
C10 C 0.9764(6) 0.2226(4) 0.37593(12) 0.0143(9) Uani 1 1 d .
H10 H 0.8409 0.2619 0.3742 0.017 Uiso 1 1 calc R
C11 C 1.1154(6) 0.2815(5) 0.40954(13) 0.0158(9) Uani 1 1 d .
H11 H 1.0751 0.3612 0.4299 0.019 Uiso 1 1 calc R
C12 C 1.3160(6) 0.2226(4) 0.41317(12) 0.0146(9) Uani 1 1 d .
C13 C 1.3778(6) 0.1051(5) 0.38278(13) 0.0163(9) Uani 1 1 d .
H13 H 1.5133 0.0660 0.3850 0.020 Uiso 1 1 calc R
C14 C 1.2352(6) 0.0460(4) 0.34884(14) 0.0180(10) Uani 1 1 d .
H14 H 1.2754 -0.0344 0.3288 0.022 Uiso 1 1 calc R
Br2 Br 1.50884(6) 0.30359(4) 0.460301(13) 0.02079(13) Uani 1 1 d .

loop_
_atom_site_aniso_label
_atom_site_aniso_U_11
_atom_site_aniso_U_22
_atom_site_aniso_U_33
_atom_site_aniso_U_23
_atom_site_aniso_U_13
_atom_site_aniso_U_12
N1 0.014(2) 0.012(2) 0.0240(19) 0.0028(17) -0.0028(16) -0.0032(16)
C1 0.013(2) 0.009(2) 0.015(2) -0.0043(18) 0.0024(18) 0.0060(19)
N2 0.0103(17) 0.0103(19) 0.0143(16) -0.0006(14) -0.0017(14) 0.0000(17)
C2 0.012(2) 0.009(2) 0.020(2) 0.0001(18) 0.0063(18) -0.0011(19)
N3 0.013(2) 0.016(2) 0.0174(18) -0.0005(16) -0.0040(16) -0.0048(16)
N4 0.010(2) 0.014(2) 0.0208(18) 0.0003(15) 0.0033(16) -0.0062(16)
C3 0.017(2) 0.006(2) 0.012(2) -0.0008(16) -0.0025(17) -0.0013(18)
C4 0.015(3) 0.011(2) 0.027(2) 0.000(2) 0.0024(17) -0.007(2)
C5 0.015(2) 0.016(2) 0.024(2) -0.001(2) -0.0070(18) 0.001(2)
C6 0.027(3) 0.015(2) 0.0136(19) 0.0020(16) -0.010(2) 0.000(2)
C7 0.021(2) 0.022(2) 0.0096(18) -0.0031(17) 0.0032(18) -0.005(2)
C8 0.010(2) 0.019(2) 0.0148(19) 0.0003(18) 0.0007(17) -0.001(2)
Br1 0.0339(3) 0.0226(3) 0.0253(2) 0.00855(19) -0.0092(2) -0.0022(2)
N5 0.0122(18) 0.014(2) 0.0175(18) -0.0016(15) -0.0032(15) -0.0004(15)
C9 0.017(2) 0.009(2) 0.0144(18) 0.0038(17) -0.0005(17) 0.003(2)
C10 0.012(2) 0.019(2) 0.0122(19) 0.0046(17) 0.0032(17) -0.002(2)
C11 0.018(2) 0.008(2) 0.021(2) -0.0033(17) 0.0072(18) 0.001(2)
C12 0.017(2) 0.018(2) 0.0085(19) 0.0051(17) -0.0016(17) -0.002(2)
C13 0.008(2) 0.019(3) 0.022(2) 0.0001(19) -0.0012(17) 0.003(2)
C14 0.020(3) 0.015(2) 0.018(2) -0.0042(17) 0.0010(19) 0.004(2)
Br2 0.0184(2) 0.0228(3) 0.0212(2) -0.00525(18) -0.00449(19) 0.0007(2)

loop_
_atom_type_symbol
_atom_type_description
_atom_type_scat_dispersion_real
_atom_type_scat_dispersion_imag
_atom_type_scat_source
C C 0.0033 0.0016 'International Tables Vol C Tables 4.2.6.8 and 6.1.1.4'
H H 0.0000 0.0000 'International Tables Vol C Tables 4.2.6.8 and 6.1.1.4'
N N 0.0061 0.0033 'International Tables Vol C Tables 4.2.6.8 and 6.1.1.4'
Br Br -0.2901 2.4595 'International Tables Vol C Tables 4.2.6.8 and 6.1.1.4'

loop_
_geom_angle_atom_site_label_1
_geom_angle_atom_site_label_2
_geom_angle_atom_site_label_3
_geom_angle
C1 N1 H1A 117(3)
C1 N1 H1B 122(3)
H1A N1 H1B 119(4)
N2 C1 N1 126.4(4)
N2 C1 N4 118.1(3)
N1 C1 N4 115.4(4)
C1 N2 C2 120.8(3)
N5 C2 N2 126.9(4)
N5 C2 N3 123.0(4)
N2 C2 N3 110.0(3)
C2 N3 H3A 112(3)
C2 N3 H3B 119(3)
H3A N3 H3B 115(4)
C1 N4 C3 125.6(3)
C1 N4 H4B 118(3)
C3 N4 H4B 110(3)
C8 C3 C4 119.9(3)
C8 C3 N4 121.7(4)
C4 C3 N4 118.3(3)
C5 C4 C3 120.0(4)
C5 C4 H4 120.0
C3 C4 H4 120.0
C4 C5 C6 119.4(4)
C4 C5 H5 120.3
C6 C5 H5 120.3
C5 C6 C7 121.0(3)
C5 C6 Br1 119.0(3)
C7 C6 Br1 120.0(3)
C8 C7 C6 119.0(4)
C8 C7 H7 120.5
C6 C7 H7 120.5
C3 C8 C7 120.6(4)
C3 C8 H8 119.7
C7 C8 H8 119.7
C2 N5 C9 116.9(3)
C10 C9 C14 117.7(3)
C10 C9 N5 121.5(3)
C14 C9 N5 120.8(3)
C11 C10 C9 121.6(4)
C11 C10 H10 119.2
C9 C10 H10 119.2
C10 C11 C12 119.8(4)
C10 C11 H11 120.1
C12 C11 H11 120.1
C11 C12 C13 120.5(4)
C11 C12 Br2 119.9(3)
C13 C12 Br2 119.7(3)
C12 C13 C14 119.2(4)
C12 C13 H13 120.4
C14 C13 H13 120.4
C13 C14 C9 121.2(4)
C13 C14 H14 119.4
C9 C14 H14 119.4

loop_
_geom_bond_atom_site_label_1
_geom_bond_atom_site_label_2
_geom_bond_distance
N1 C1 1.329(5)
N1 H1A 0.87(4)
N1 H1B 0.80(4)
C1 N2 1.322(5)
C1 N4 1.372(5)
N2 C2 1.378(5)
C2 N5 1.298(5)
C2 N3 1.395(5)
N3 H3A 0.84(4)
N3 H3B 0.81(4)
N4 C3 1.429(5)
N4 H4B 0.77(4)
C3 C8 1.376(5)
C3 C4 1.390(5)
C4 C5 1.382(6)
C4 H4 0.9300
C5 C6 1.383(6)
C5 H5 0.9300
C6 C7 1.384(6)
C6 Br1 1.903(4)
C7 C8 1.383(5)
C7 H7 0.9300
C8 H8 0.9300
N5 C9 1.422(5)
C9 C10 1.391(5)
C9 C14 1.396(6)
C10 C11 1.366(5)
C10 H10 0.9300
C11 C12 1.380(6)
C11 H11 0.9300
C12 C13 1.381(5)
C12 Br2 1.902(4)
C13 C14 1.387(5)
C13 H13 0.9300
C14 H14 0.9300

loop_
_geom_hbond_atom_site_label_D
_geom_hbond_atom_site_label_H
_geom_hbond_atom_site_label_A
_geom_hbond_distance_DH
_geom_hbond_distance_HA
_geom_hbond_distance_DA
_geom_hbond_angle_DHA
_geom_hbond_site_symmetry_A
N1 H1A N5 0.87(4) 2.03(4) 2.674(5) 129(4) .
N1 H1B N2 0.80(4) 2.21(5) 3.000(5) 176(4) 4_645
N4 H4B N3 0.77(4) 2.27(4) 3.027(5) 170(5) 4_645

loop_
_geom_torsion_atom_site_label_1
_geom_torsion_atom_site_label_2
_geom_torsion_atom_site_label_3
_geom_torsion_atom_site_label_4
_geom_torsion
N1 C1 N2 C2 -4.6(6)
N4 C1 N2 C2 176.4(3)
C1 N2 C2 N5 0.6(6)
C1 N2 C2 N3 -174.8(3)
N2 C1 N4 C3 -1.0(5)
N1 C1 N4 C3 179.9(3)
C1 N4 C3 C8 50.5(5)
C1 N4 C3 C4 -132.4(4)
C8 C3 C4 C5 -1.8(6)
N4 C3 C4 C5 -179.0(3)
C3 C4 C5 C6 0.7(6)
C4 C5 C6 C7 -0.3(6)
C4 C5 C6 Br1 -178.0(3)
C5 C6 C7 C8 0.9(6)
Br1 C6 C7 C8 178.6(3)
C4 C3 C8 C7 2.4(6)
N4 C3 C8 C7 179.5(3)
C6 C7 C8 C3 -1.9(6)
N2 C2 N5 C9 -173.1(3)
N3 C2 N5 C9 1.8(5)
C2 N5 C9 C10 72.8(5)
C2 N5 C9 C14 -108.4(4)
C14 C9 C10 C11 1.7(5)
N5 C9 C10 C11 -179.4(3)
C9 C10 C11 C12 -1.1(6)
C10 C11 C12 C13 0.5(6)
C10 C11 C12 Br2 -179.5(3)
C11 C12 C13 C14 -0.6(6)
Br2 C12 C13 C14 179.4(3)
C12 C13 C14 C9 1.2(6)
C10 C9 C14 C13 -1.8(6)
N5 C9 C14 C13 179.4(4)
